data_8107205
loop_
_publ_author_name
'Miao, Mingzhi'
'Li, Ji'

_publ_section_title
;
 The crystal structure of 4-(chloromethyl)benzonitrile, C8H6ClN
;
_journal_issue 4
_journal_name_full 'Zeitschrift f\"ur Kristallographie - New Crystal Structures'
_journal_page_first 749
_journal_page_last 750
_journal_paper_doi 10.1515/ncrs-2022-0196
_journal_volume 237
_journal_year 2022
_chemical_formula_moiety 'C8 H6 Cl N'
_chemical_formula_sum 'C8 H6 Cl N'
_chemical_formula_weight 151.59
_space_group_crystal_system orthorhombic
_space_group_IT_number 62
_space_group_name_Hall '-P 2ac 2n'
_space_group_name_H-M_alt 'P n m a'
_atom_sites_solution_hydrogens mixed
_atom_sites_solution_primary dual
_cell_angle_alpha 90
_cell_angle_beta 90
_cell_angle_gamma 90
_cell_formula_units_Z 4
_cell_length_a 20.3965(7)
_cell_length_b 7.8164(3)
_cell_length_c 4.5015(2)
_cell_measurement_reflns_used 7922
_cell_measurement_temperature 100.0
_cell_measurement_theta_max 72.31
_cell_measurement_theta_min 3.77
_cell_volume 717.66(5)
_computing_cell_refinement 'SAINT V8.40B Bruker-AXS, (Bruker, 2018) (1)'
_computing_data_collection 'Bruker APEX3 Bruker-AXS, Madison WI'
_computing_data_reduction 'SAINT V8.40B Bruker-AXS, (Bruker, 2018) '
_computing_molecular_graphics 'Diamond (Brandenburg, 2006)'
_computing_publication_material 'Olex2 1.3 (Dolomanov et al., 2009)'
_computing_structure_refinement 'SHELXL-2018/3 (Sheldrick, 2015)'
_computing_structure_solution 'SHELXT 2018/2   (Sheldrick, 2015)'
_diffrn_ambient_temperature 100.0
_diffrn_detector 'Bruker Photon III 28 detector'
_diffrn_detector_area_resol_mean ' 7.39 for PHOTON III'
_diffrn_detector_type 'Bruker Photon III 28'
_diffrn_measured_fraction_theta_full 0.975
_diffrn_measured_fraction_theta_max 0.984
_diffrn_measurement_device 'Bruker D8 Venture'
_diffrn_measurement_device_type 'Bruker Photon III'
_diffrn_measurement_method 'Profile data from \q/2\q scans'
_diffrn_radiation_monochromator 'Metaljet Helios MX'
_diffrn_radiation_probe x-ray
_diffrn_radiation_type Synchrotron
_diffrn_radiation_wavelength 1.34139
_diffrn_radiation_xray_symbol 'Ga K\a'
_diffrn_reflns_av_R_equivalents 0.0334
_diffrn_reflns_av_unetI/netI 0.0217
_diffrn_reflns_Laue_measured_fraction_full 0.975
_diffrn_reflns_Laue_measured_fraction_max 0.984
_diffrn_reflns_limit_h_max 28
_diffrn_reflns_limit_h_min -28
_diffrn_reflns_limit_k_max 11
_diffrn_reflns_limit_k_min -10
_diffrn_reflns_limit_l_max 5
_diffrn_reflns_limit_l_min -6
_diffrn_reflns_number 9401
_diffrn_reflns_point_group_measured_fraction_full 0.975
_diffrn_reflns_point_group_measured_fraction_max 0.984
_diffrn_reflns_theta_full 53.594
_diffrn_reflns_theta_max 72.305
_diffrn_reflns_theta_min 3.771
_diffrn_source 'METALJET liquid metal X-ray source'
_diffrn_source_current 3.57
_diffrn_source_power 0.2497215
_diffrn_source_target Ga
_diffrn_source_type 'Sealed X-ray tube'
_diffrn_source_voltage 69.95
_diffrn_standards_number 0
_exptl_absorpt_coefficient_mu 2.638
_exptl_absorpt_correction_T_max 0.7536
_exptl_absorpt_correction_T_min 0.5717
_exptl_absorpt_correction_type multi-scan
_exptl_absorpt_process_details 'SADABS-2016/2, (Sheldrick, 2008)'
_exptl_crystal_colour colourless
_exptl_crystal_colour_primary colourless
_exptl_crystal_density_diffrn 1.403
_exptl_crystal_description block
_exptl_crystal_F_000 312
_exptl_crystal_size_max 0.20
_exptl_crystal_size_mid 0.12
_exptl_crystal_size_min 0.10
_refine_diff_density_max 0.353
_refine_diff_density_min -0.309
_refine_diff_density_rms 0.045
_refine_ls_extinction_coef 0.024(4)
_refine_ls_extinction_expression Fc^*^=kFc[1+0.001xFc^2^\l^3^/sin(2\q)]^-1/4^
_refine_ls_extinction_method 'SHELXL-2018/3 (Sheldrick 2018)'
_refine_ls_goodness_of_fit_ref 1.087
_refine_ls_hydrogen_treatment constr
_refine_ls_matrix_type full
_refine_ls_number_parameters 56
_refine_ls_number_reflns 1133
_refine_ls_number_restraints 0
_refine_ls_restrained_S_all 1.087
_refine_ls_R_factor_all 0.0275
_refine_ls_R_factor_gt 0.0265
_refine_ls_shift/su_max 0.002
_refine_ls_shift/su_mean 0.000
_refine_ls_structure_factor_coef Fsqd
_refine_ls_weighting_details 'w=1/[\s^2^(Fo^2^)+(0.0240P)^2^+0.2785P] where P=(Fo^2^+2Fc^2^)/3'
_refine_ls_weighting_scheme calc
_refine_ls_wR_factor_gt 0.0650
_refine_ls_wR_factor_ref 0.0670
_reflns_Friedel_coverage 0.000
_reflns_Friedel_fraction_full .
_reflns_Friedel_fraction_max .
_reflns_number_gt 1088
_reflns_number_total 1133
_reflns_threshold_expression 'I > 2\s(I)'
_cod_data_source_file suppl_j_ncrs-2022-0196_suppl.cif
_cod_data_source_block t
_cod_depositor_comments
;
The following automatic conversions were performed:

data item '_diffrn_radiation_probe' value 'X-ray' was changed to
'x-ray' in accordance with the built-in table derived from the CIF
Core dictionary named 'cif_core.dic' version 2.4.5 last updated on
2014-11-21.

Automatic conversion script
Id: cif_fix_values 8738 2021-04-28 16:35:53Z antanas 
;
_cod_database_code 8107205
_shelx_space_group_comment
; 
The symmetry employed for this shelxl refinement is uniquely defined 
by the following loop, which should always be used as a source of 
symmetry information in preference to the above space-group names. 
They are only intended as comments. 
;
_shelx_estimated_absorpt_t_max 0.778
_shelx_estimated_absorpt_t_min 0.621
_olex2_refinement_description
; 
1. Fixed Uiso 
 At 1.2 times of: 
  All C(H) groups 
2.a Riding coordinates: 
 C5(H5) 
2.b Aromatic/amide H refined with riding coordinates: 
 C2(H2), C3(H3) 
;

loop_
_space_group_symop_operation_xyz
'x, y, z'
'x+1/2, -y+1/2, -z+1/2'
'-x, y+1/2, -z'
'-x+1/2, -y, z+1/2'
'-x, -y, -z'
'-x-1/2, y-1/2, z-1/2'
'x, -y-1/2, z'
'x-1/2, y, -z-1/2'

loop_
_atom_site_label
_atom_site_type_symbol
_atom_site_fract_x
_atom_site_fract_y
_atom_site_fract_z
_atom_site_U_iso_or_equiv
_atom_site_adp_type
_atom_site_occupancy
_atom_site_site_symmetry_order
_atom_site_calc_flag
_atom_site_refinement_flags_posn
_atom_site_refinement_flags_adp
_atom_site_refinement_flags_occupancy
_atom_site_disorder_assembly
_atom_site_disorder_group
C1 C 0.66112(6) 0.750000 0.7612(2) 0.0181(2) Uani 1 2 d S T P . .
C2 C 0.63468(4) 0.59550(11) 0.66214(19) 0.01925(19) Uani 1 1 d . . . . .
H2 H 0.652284 0.490416 0.731977 0.023 Uiso 1 1 calc R U . . .
C3 C 0.58281(4) 0.59428(11) 0.46221(19) 0.01922(19) Uani 1 1 d . . . . .
H3 H 0.565069 0.489089 0.393539 0.023 Uiso 1 1 calc R U . . .
C4 C 0.55707(6) 0.750000 0.3634(3) 0.0175(2) Uani 1 2 d S T P . .
C5 C 0.71880(6) 0.750000 0.9670(3) 0.0225(3) Uani 1 2 d S T P . .
H5 H 0.721030 0.852230 1.093672 0.027 Uiso 1 1 d R U . . .
C6 C 0.50238(6) 0.750000 0.1599(3) 0.0204(2) Uani 1 2 d S T P . .
Cl1 Cl 0.79446(2) 0.750000 0.75268(6) 0.02108(12) Uani 1 2 d S T P . .
N1 N 0.45819(6) 0.750000 0.0025(3) 0.0265(3) Uani 1 2 d S T P . .

loop_
_atom_site_aniso_label
_atom_site_aniso_U_11
_atom_site_aniso_U_22
_atom_site_aniso_U_33
_atom_site_aniso_U_23
_atom_site_aniso_U_13
_atom_site_aniso_U_12
C1 0.0180(5) 0.0220(5) 0.0141(5) 0.000 0.0029(4) 0.000
C2 0.0213(4) 0.0187(4) 0.0177(4) 0.0011(3) 0.0017(3) 0.0017(3)
C3 0.0206(4) 0.0181(4) 0.0190(4) -0.0013(3) 0.0018(3) -0.0009(3)
C4 0.0179(5) 0.0204(5) 0.0143(5) 0.000 0.0023(4) 0.000
C5 0.0210(5) 0.0306(6) 0.0158(5) 0.000 0.0007(4) 0.000
C6 0.0229(5) 0.0193(5) 0.0189(5) 0.000 0.0013(4) 0.000
Cl1 0.01803(17) 0.02369(17) 0.02151(18) 0.000 0.00019(9) 0.000
N1 0.0282(6) 0.0252(5) 0.0261(6) 0.000 -0.0044(4) 0.000

loop_
_atom_type_symbol
_atom_type_description
_atom_type_scat_dispersion_real
_atom_type_scat_dispersion_imag
_atom_type_scat_source
C C 0.0137 0.0067 'International Tables Vol C Tables 4.2.6.8 and 6.1.1.4'
H H 0.0000 0.0000 'International Tables Vol C Tables 4.2.6.8 and 6.1.1.4'
Cl Cl 0.3281 0.5435 'International Tables Vol C Tables 4.2.6.8 and 6.1.1.4'
N N 0.0241 0.0134 'International Tables Vol C Tables 4.2.6.8 and 6.1.1.4'

loop_
_geom_angle_atom_site_label_1
_geom_angle_atom_site_label_2
_geom_angle_atom_site_label_3
_geom_angle
_geom_angle_site_symmetry_1
_geom_angle_site_symmetry_3
C2 C1 C2 119.82(11) . 7_575
C2 C1 C5 120.08(6) 7_575 .
C2 C1 C5 120.08(6) . .
C1 C2 H2 119.8 . .
C3 C2 C1 120.48(8) . .
C3 C2 H2 119.8 . .
C2 C3 H3 120.5 . .
C2 C3 C4 119.08(8) . .
C4 C3 H3 120.5 . .
C3 C4 C3 121.05(11) 7_575 .
C3 C4 C6 119.47(5) 7_575 .
C3 C4 C6 119.47(5) . .
C1 C5 H5 113.29(3) . 7_575
C1 C5 H5 113.3 . .
C1 C5 Cl1 109.77(9) . .
H5 C5 H5 108.8 . 7_575
Cl1 C5 H5 105.6 . .
Cl1 C5 H5 105.56(2) . 7_575
N1 C6 C4 178.77(14) . .

loop_
_geom_bond_atom_site_label_1
_geom_bond_atom_site_label_2
_geom_bond_distance
_geom_bond_site_symmetry_2
C1 C2 1.3957(11) .
C1 C2 1.3957(11) 7_575
C1 C5 1.4974(17) .
C2 H2 0.9500 .
C2 C3 1.3890(12) .
C3 H3 0.9500 .
C3 C4 1.3982(10) .
C4 C6 1.4435(17) .
C5 H5 0.9828 .
C5 H5 0.9828 7_575
C5 Cl1 1.8199(13) .
C6 N1 1.1463(17) .

loop_
_geom_torsion_atom_site_label_1
_geom_torsion_atom_site_label_2
_geom_torsion_atom_site_label_3
_geom_torsion_atom_site_label_4
_geom_torsion
_geom_torsion_site_symmetry_1
_geom_torsion_site_symmetry_2
_geom_torsion_site_symmetry_3
_geom_torsion_site_symmetry_4
C1 C2 C3 C4 -0.54(13) . . . .
C2 C1 C2 C3 0.94(17) 7_575 . . .
C2 C1 C5 Cl1 89.22(9) . . . .
C2 C1 C5 Cl1 -89.22(9) 7_575 . . .
C2 C3 C4 C3 0.14(17) . . . 7_575
C2 C3 C4 C6 -178.86(9) . . . .
C5 C1 C2 C3 -177.49(9) . . . .
